data_4519222
loop_
_publ_author_name
'Narobe, Rok'
'Murugesan, Kathiravan'
'Schmid, Simon'
'K\"onig, Burkhard'

_publ_section_title
;
 Decarboxylative Ritter-Type Amination by Cooperative Iodine
 (I/III)&#x2500;Boron Lewis Acid Catalysis
;
_journal_name_full 'ACS Catalysis'
_journal_page_first 809
_journal_page_last 817
_journal_paper_doi 10.1021/acscatal.1c05077
_journal_year 2021
_chemical_formula_moiety 'C22 H17 I N2 O8'
_chemical_formula_sum 'C22 H17 I N2 O8'
_chemical_formula_weight 564.27
_space_group_crystal_system monoclinic
_space_group_IT_number 14
_space_group_name_Hall '-P 2ybc'
_space_group_name_H-M_alt 'P 1 21/c 1'
_atom_sites_solution_hydrogens geom
_atom_sites_solution_primary dual
_audit_creation_date 2021-04-07
_audit_creation_method
;
Olex2 1.3-alpha
(compiled 2020.11.12 svn.r5f609507 for OlexSys, GUI svn.r6272)
;
_cell_angle_alpha 90
_cell_angle_beta 93.192(3)
_cell_angle_gamma 90
_cell_formula_units_Z 4
_cell_length_a 12.3457(3)
_cell_length_b 8.1316(3)
_cell_length_c 21.5494(8)
_cell_measurement_reflns_used 14783
_cell_measurement_temperature 123.01(10)
_cell_measurement_theta_max 66.7480
_cell_measurement_theta_min 4.0740
_cell_volume 2159.99(12)
_computing_cell_refinement 'CrysAlisPro 1.171.41.93a (Rigaku OD, 2020)'
_computing_data_collection 'CrysAlisPro 1.171.41.93a (Rigaku OD, 2020)'
_computing_data_reduction 'CrysAlisPro 1.171.41.93a (Rigaku OD, 2020)'
_computing_molecular_graphics 'Olex2 1.3-alpha (Dolomanov et al., 2009)'
_computing_publication_material 'Olex2 1.3-alpha (Dolomanov et al., 2009)'
_computing_structure_refinement 'SHELXL 2018/3 (Sheldrick, 2015)'
_computing_structure_solution 'SHELXT 2018/2 (Sheldrick, 2018)'
_diffrn_ambient_environment N~2~
_diffrn_ambient_temperature 123.01(10)
_diffrn_detector 'CCD plate'
_diffrn_detector_area_resol_mean 4.2047
_diffrn_detector_type TitanS2
_diffrn_measured_fraction_theta_full 0.991
_diffrn_measured_fraction_theta_max 0.991
_diffrn_measurement_details
;
List of Runs (angles in degrees, time in seconds):

  # Type    Start    End  Width  t~exp~   \w     \q     \k     \f   Frames
--------------------------------------------------------------------------
  1  \w    -69.00 -42.00   1.00    4.00    --  -43.66 102.00 166.00   27
  2  \w     -7.00  60.00   1.00    4.00    --   43.66-102.00  63.00   67
  3  \w     95.00 120.00   1.00   14.00    --   86.50 102.00 166.00   25
  4  \w     20.00  45.00   1.00   14.00    --   86.50-102.00  63.00   25
  5  \w   -105.00 -78.00   1.00   14.00    --  -90.00 102.00 166.00   27
  6  \w   -156.00-129.00   1.00   14.00    --  -90.00-102.00  63.00   27
  7  \w     13.00 121.00   1.00    4.00    --   43.66  19.00   0.00  108
  8  \w    -24.00  22.00   1.00    4.00    --   43.66 -37.00-180.00   46
  9  \w     43.00 113.00   1.00    4.00    --   43.66  37.00-180.00   70
 10  \w   -116.00 -89.00   1.00   14.00    --  -90.00  61.00-180.00   27
 11  \w    -55.00 -30.00   1.00   14.00    --  -90.00 125.00  60.00   25
 12  \w    -64.00 -23.00   1.00   14.00    --  -90.00  61.00-180.00   41
 13  \w    -61.00 -36.00   1.00   14.00    --  -90.00 125.00 -30.00   25
 14  \w   -173.00-128.00   1.00   14.00    --  -90.00 -94.00 -90.00   45
 15  \w   -104.00 -58.00   1.00   14.00    --  -90.00 125.00-180.00   46
 16  \w   -111.00 -71.00   1.00   14.00    --  -90.00 125.00  60.00   40
 17  \w   -110.00 -20.00   1.00   14.00    --  -90.00   0.00-120.00   90
 18  \w   -116.00 -21.00   1.00   14.00    --  -90.00  61.00   0.00   95
 19  \w   -162.00-114.00   1.00   14.00    --  -90.00-125.00 -60.00   48
 20  \w   -111.00 -46.00   1.00   14.00    --  -90.00  30.00 -60.00   65
 21  \w    -75.00 -50.00   1.00   14.00    --  -90.00 125.00-120.00   25
 22  \w   -112.00 -80.00   1.00   14.00    --  -90.00 125.00-120.00   32
 23  \w   -146.00-103.00   1.00   14.00    --  -90.00 -77.00-150.00   43
 24  \w   -108.00 -62.00   1.00   14.00    --  -90.00 125.00 -60.00   46
 25  \w   -100.00 -36.00   1.00   14.00    --  -90.00 125.00-150.00   64
 26  \w   -110.00 -61.00   1.00   14.00    --  -90.00 125.00 150.00   49
 27  \w    -93.00 -64.00   1.00   14.00    --  -90.00 125.00 -30.00   29
 28  \w   -170.00-131.00   1.00   14.00    --  -90.00   0.00-120.00   39
 29  \w   -163.00-108.00   1.00   14.00    --  -90.00 -77.00 -60.00   55
 30  \w   -146.00-111.00   1.00   14.00    --  -90.00-125.00-120.00   35
 31  \w    -91.00 -66.00   1.00   14.00    --  -90.00 125.00  90.00   25
 32  \w    -58.00 -31.00   1.00   14.00    --  -90.00 125.00  90.00   27
 33  \w   -113.00 -75.00   1.00   14.00    --  -90.00  61.00 -90.00   38
 34  \w    -60.00 -33.00   1.00   14.00    --  -90.00  61.00 -90.00   27
 35  \w   -111.00 -63.00   1.00   14.00    --  -90.00 125.00   0.00   48
 36  \w   -102.00 -30.00   1.00   14.00    --  -90.00  45.00-180.00   72
 37  \w   -116.00 -39.00   1.00   14.00    --  -90.00  30.00  30.00   77
;
_diffrn_measurement_device 'four-circle diffractometer'
_diffrn_measurement_device_type 'SuperNova, Dualflex, TitanS2'
_diffrn_measurement_method '\w scans'
_diffrn_orient_matrix_type 'CrysAlisPro convention (1999,Acta A55,543-557)'
_diffrn_orient_matrix_UB_11 -0.0073607000
_diffrn_orient_matrix_UB_12 -0.1726500000
_diffrn_orient_matrix_UB_13 0.0289117000
_diffrn_orient_matrix_UB_21 0.0285338000
_diffrn_orient_matrix_UB_22 -0.0778213000
_diffrn_orient_matrix_UB_23 -0.0621890000
_diffrn_orient_matrix_UB_31 0.1214142000
_diffrn_orient_matrix_UB_32 0.0076360000
_diffrn_orient_matrix_UB_33 0.0205594000
_diffrn_radiation_monochromator mirror
_diffrn_radiation_probe x-ray
_diffrn_radiation_type 'Cu K\a'
_diffrn_radiation_wavelength 1.54184
_diffrn_reflns_av_R_equivalents 0.0852
_diffrn_reflns_av_unetI/netI 0.0418
_diffrn_reflns_Laue_measured_fraction_full 0.991
_diffrn_reflns_Laue_measured_fraction_max 0.991
_diffrn_reflns_limit_h_max 14
_diffrn_reflns_limit_h_min -10
_diffrn_reflns_limit_k_max 9
_diffrn_reflns_limit_k_min -9
_diffrn_reflns_limit_l_max 25
_diffrn_reflns_limit_l_min -25
_diffrn_reflns_number 25044
_diffrn_reflns_point_group_measured_fraction_full 0.991
_diffrn_reflns_point_group_measured_fraction_max 0.991
_diffrn_reflns_theta_full 67.118
_diffrn_reflns_theta_max 67.118
_diffrn_reflns_theta_min 4.109
_diffrn_source 'micro-focus sealed X-ray tube'
_diffrn_source_type 'SuperNova (Cu) X-ray Source'
_exptl_absorpt_coefficient_mu 12.124
_exptl_absorpt_correction_T_max 1.000
_exptl_absorpt_correction_T_min 0.650
_exptl_absorpt_correction_type gaussian
_exptl_absorpt_process_details
;
CrysAlisPro 1.171.41.93a (Rigaku Oxford Diffraction, 2020)
Numerical absorption correction based on gaussian integration over
a multifaceted crystal model
Empirical absorption correction using spherical harmonics,
implemented in SCALE3 ABSPACK scaling algorithm.
;
_exptl_crystal_colour 'clear colourless'
_exptl_crystal_density_diffrn 1.735
_exptl_crystal_description prism
_exptl_crystal_F_000 1120
_exptl_crystal_size_max 0.2
_exptl_crystal_size_mid 0.16
_exptl_crystal_size_min 0.09
_refine_diff_density_max 0.933
_refine_diff_density_min -1.947
_refine_diff_density_rms 0.144
_refine_ls_extinction_method none
_refine_ls_goodness_of_fit_ref 1.111
_refine_ls_hydrogen_treatment constr
_refine_ls_matrix_type full
_refine_ls_number_parameters 298
_refine_ls_number_reflns 3829
_refine_ls_number_restraints 0
_refine_ls_restrained_S_all 1.111
_refine_ls_R_factor_all 0.0522
_refine_ls_R_factor_gt 0.0487
_refine_ls_shift/su_max 0.001
_refine_ls_shift/su_mean 0.000
_refine_ls_structure_factor_coef Fsqd
_refine_ls_weighting_details 'w=1/[\s^2^(Fo^2^)+(0.0965P)^2^] where P=(Fo^2^+2Fc^2^)/3'
_refine_ls_weighting_scheme calc
_refine_ls_wR_factor_gt 0.1322
_refine_ls_wR_factor_ref 0.1386
_reflns_Friedel_coverage 0.000
_reflns_number_gt 3499
_reflns_number_total 3829
_reflns_threshold_expression 'I > 2\s(I)'
_cod_data_source_file cs1c05077_si_003.cif
_cod_data_source_block u035
_cod_database_code 4519222
_shelx_shelxl_version_number 2018/3
_chemical_oxdiff_formula 'C22 H17 I N2 O8'
_chemical_oxdiff_usercomment Narobe_Koenig_RN-590
_shelx_space_group_comment
;
The symmetry employed for this shelxl refinement is uniquely defined
by the following loop, which should always be used as a source of
symmetry information in preference to the above space-group names.
They are only intended as comments.
;
_shelx_estimated_absorpt_t_max 0.408
_shelx_estimated_absorpt_t_min 0.195
_reflns_odcompleteness_completeness 99.14
_reflns_odcompleteness_iscentric 1
_reflns_odcompleteness_theta 66.97
_olex2_refinement_description
;
1. Fixed Uiso
 At 1.2 times of:
  All C(H) groups, All C(H,H) groups
2.a Secondary CH2 refined with riding coordinates:
 C7(H7A,H7B), C16(H16A,H16B)
2.b Aromatic/amide H refined with riding coordinates:
 C21(H21), C10(H10), C2(H2), C14(H14), C18(H18), C22(H22), C6(H6), C3(H3),
 C19(H19), C12(H12), C13(H13), C5(H5), C11(H11)
;
_olex2_date_sample_data_collection 2021-04-06
_olex2_submission_special_instructions 'No special instructions were received'
_oxdiff_exptl_absorpt_empirical_details
;
Empirical correction (ABSPACK) includes:
- Absorption correction using spherical harmonics
- Frame scaling
- Detector area scaling
;
_oxdiff_exptl_absorpt_empirical_full_max 3.928
_oxdiff_exptl_absorpt_empirical_full_min 0.366

loop_
_space_group_symop_operation_xyz
'x, y, z'
'-x, y+1/2, -z+1/2'
'-x, -y, -z'
'x, -y-1/2, z-1/2'

loop_
_atom_site_label
_atom_site_type_symbol
_atom_site_fract_x
_atom_site_fract_y
_atom_site_fract_z
_atom_site_U_iso_or_equiv
_atom_site_adp_type
_atom_site_occupancy
_atom_site_site_symmetry_order
_atom_site_calc_flag
_atom_site_refinement_flags_posn
_atom_site_refinement_flags_adp
_atom_site_refinement_flags_occupancy
_atom_site_disorder_assembly
_atom_site_disorder_group
I1 I 0.31374(2) 0.64025(3) 0.27317(2) 0.03062(16) Uani 1 1 d . . . . .
O5 O 0.2799(3) 0.8639(3) 0.22215(18) 0.0357(8) Uani 1 1 d . . . . .
O4 O 0.3092(3) 0.3965(4) 0.31237(16) 0.0371(8) Uani 1 1 d . . . . .
O3 O 0.4438(2) 0.4914(4) 0.37508(16) 0.0401(8) Uani 1 1 d . . . . .
O8 O -0.0252(3) 1.1958(5) -0.02215(18) 0.0470(9) Uani 1 1 d . . . . .
O6 O 0.4454(3) 0.9290(5) 0.26021(18) 0.0488(9) Uani 1 1 d . . . . .
O7 O 0.1112(4) 1.1182(5) -0.07377(19) 0.0544(11) Uani 1 1 d . . . . .
O1 O 0.8428(3) -0.0046(5) 0.5212(2) 0.0640(12) Uani 1 1 d . . . . .
O2 O 0.7976(3) 0.1913(6) 0.58125(19) 0.0583(10) Uani 1 1 d . . . . .
N1 N 0.7806(3) 0.1034(6) 0.5358(2) 0.0420(10) Uani 1 1 d . . . . .
N2 N 0.0693(4) 1.1517(4) -0.0252(2) 0.0390(10) Uani 1 1 d . . . . .
C9 C 0.1554(3) 0.5816(6) 0.2388(2) 0.0294(9) Uani 1 1 d . . . . .
C15 C 0.3637(4) 0.9641(6) 0.2286(2) 0.0351(10) Uani 1 1 d . . . . .
C17 C 0.2691(4) 1.1270(5) 0.1403(2) 0.0309(10) Uani 1 1 d . . . . .
C8 C 0.3841(4) 0.3790(6) 0.3574(2) 0.0337(11) Uani 1 1 d . . . . .
C21 C 0.0989(4) 1.2065(6) 0.0864(2) 0.0339(10) Uani 1 1 d . . . . .
H21 H 0.029086 1.255624 0.086298 0.041 Uiso 1 1 calc R U . . .
C10 C 0.0851(3) 0.5157(6) 0.2800(2) 0.0338(10) Uani 1 1 d . . . . .
H10 H 0.107526 0.496533 0.322262 0.041 Uiso 1 1 calc R U . . .
C20 C 0.1372(4) 1.1391(5) 0.0332(2) 0.0308(10) Uani 1 1 d . . . . .
C2 C 0.6663(4) 0.0471(6) 0.4407(2) 0.0359(10) Uani 1 1 d . . . . .
H2 H 0.721135 -0.023420 0.426632 0.043 Uiso 1 1 calc R U . . .
C14 C 0.1248(4) 0.6132(6) 0.1768(2) 0.0307(10) Uani 1 1 d . . . . .
H14 H 0.174411 0.660037 0.149684 0.037 Uiso 1 1 calc R U . . .
C18 C 0.3018(4) 1.0563(6) 0.0858(2) 0.0375(10) Uani 1 1 d . . . . .
H18 H 0.370299 1.003018 0.085718 0.045 Uiso 1 1 calc R U . . .
C22 C 0.1663(4) 1.2001(6) 0.1404(2) 0.0332(10) Uani 1 1 d . . . . .
H22 H 0.142255 1.245830 0.177806 0.040 Uiso 1 1 calc R U . . .
C4 C 0.4906(4) 0.1762(6) 0.4254(2) 0.0333(10) Uani 1 1 d . . . . .
C6 C 0.6013(4) 0.2283(6) 0.5193(2) 0.0359(10) Uani 1 1 d . . . . .
H6 H 0.612329 0.281577 0.558338 0.043 Uiso 1 1 calc R U . . .
C3 C 0.5708(4) 0.0733(6) 0.4046(2) 0.0376(10) Uani 1 1 d . . . . .
H3 H 0.560336 0.020317 0.365490 0.045 Uiso 1 1 calc R U . . .
C1 C 0.6796(4) 0.1255(5) 0.4971(2) 0.0323(10) Uani 1 1 d . . . . .
C19 C 0.2365(4) 1.0620(6) 0.0314(2) 0.0368(10) Uani 1 1 d . . . . .
H19 H 0.259285 1.014318 -0.005915 0.044 Uiso 1 1 calc R U . . .
C7 C 0.3877(4) 0.2084(6) 0.3855(3) 0.0412(11) Uani 1 1 d . . . . .
H7A H 0.381805 0.126081 0.351637 0.049 Uiso 1 1 calc R U . . .
H7B H 0.324355 0.194126 0.411213 0.049 Uiso 1 1 calc R U . . .
C12 C -0.0508(4) 0.5073(6) 0.1962(3) 0.0417(11) Uani 1 1 d . . . . .
H12 H -0.122487 0.480544 0.181338 0.050 Uiso 1 1 calc R U . . .
C13 C 0.0209(4) 0.5747(6) 0.1562(2) 0.0364(10) Uani 1 1 d . . . . .
H13 H -0.002020 0.594509 0.114085 0.044 Uiso 1 1 calc R U . . .
C5 C 0.5061(4) 0.2518(6) 0.4829(2) 0.0403(11) Uani 1 1 d . . . . .
H5 H 0.450869 0.320449 0.497702 0.048 Uiso 1 1 calc R U . . .
C11 C -0.0188(4) 0.4788(6) 0.2575(3) 0.0402(11) Uani 1 1 d . . . . .
H11 H -0.069005 0.433206 0.284568 0.048 Uiso 1 1 calc R U . . .
C16 C 0.3447(4) 1.1285(5) 0.1975(3) 0.0354(11) Uani 1 1 d . . . . .
H16A H 0.315287 1.205089 0.228061 0.042 Uiso 1 1 calc R U . . .
H16B H 0.415631 1.172755 0.186049 0.042 Uiso 1 1 calc R U . . .

loop_
_atom_site_aniso_label
_atom_site_aniso_U_11
_atom_site_aniso_U_22
_atom_site_aniso_U_33
_atom_site_aniso_U_23
_atom_site_aniso_U_13
_atom_site_aniso_U_12
I1 0.0278(2) 0.0283(2) 0.0348(2) 0.00228(9) -0.00781(15) 0.00105(8)
O5 0.0345(17) 0.0265(18) 0.045(2) 0.0082(12) -0.0090(16) -0.0020(11)
O4 0.0381(17) 0.0302(15) 0.042(2) 0.0059(14) -0.0121(15) -0.0003(13)
O3 0.0402(16) 0.0325(18) 0.046(2) 0.0018(14) -0.0147(14) 0.0004(14)
O8 0.045(2) 0.046(2) 0.048(2) 0.0089(18) -0.0149(16) -0.0067(17)
O6 0.0402(18) 0.049(2) 0.055(2) 0.0112(17) -0.0216(16) -0.0074(15)
O7 0.080(3) 0.053(2) 0.029(2) -0.0049(16) -0.005(2) 0.0134(18)
O1 0.052(2) 0.045(2) 0.092(3) -0.009(2) -0.022(2) 0.0186(18)
O2 0.055(2) 0.076(3) 0.042(2) -0.006(2) -0.0168(18) 0.011(2)
N1 0.040(2) 0.037(2) 0.048(3) 0.011(2) -0.006(2) 0.0028(18)
N2 0.053(3) 0.027(2) 0.035(3) 0.0055(15) -0.011(2) -0.0024(16)
C9 0.0270(19) 0.031(2) 0.030(2) -0.0005(18) -0.0055(17) 0.0046(18)
C15 0.034(2) 0.034(2) 0.037(3) -0.004(2) -0.0029(19) -0.0036(18)
C17 0.037(3) 0.024(2) 0.031(3) 0.0041(16) -0.006(2) -0.0049(15)
C8 0.030(2) 0.035(3) 0.035(3) -0.0013(18) -0.003(2) 0.0001(17)
C21 0.038(2) 0.028(2) 0.035(3) 0.0007(19) -0.0038(19) -0.0003(18)
C10 0.037(2) 0.030(2) 0.034(2) 0.0027(18) -0.0003(18) -0.0008(18)
C20 0.039(3) 0.026(2) 0.027(3) 0.0011(15) -0.008(2) -0.0049(15)
C2 0.037(2) 0.031(2) 0.040(3) 0.0041(19) 0.0060(19) 0.0057(18)
C14 0.039(3) 0.032(2) 0.021(2) -0.0007(17) -0.0031(19) 0.0001(18)
C18 0.035(2) 0.039(3) 0.038(3) -0.002(2) -0.0001(19) 0.0019(19)
C22 0.037(2) 0.027(2) 0.035(3) -0.0032(19) -0.0037(19) -0.0007(18)
C4 0.034(2) 0.029(2) 0.036(3) 0.003(2) -0.0030(19) -0.0053(19)
C6 0.041(2) 0.036(3) 0.031(2) 0.0021(19) 0.0009(19) 0.0013(19)
C3 0.044(3) 0.031(3) 0.037(3) 0.0029(19) 0.000(2) -0.0034(19)
C1 0.034(2) 0.029(2) 0.034(3) 0.0076(17) -0.003(2) 0.0016(16)
C19 0.044(2) 0.031(2) 0.035(3) -0.0018(19) 0.001(2) -0.0011(19)
C7 0.038(2) 0.037(3) 0.047(3) 0.013(2) -0.012(2) -0.003(2)
C12 0.035(2) 0.033(3) 0.055(3) 0.002(2) -0.013(2) -0.0067(19)
C13 0.042(2) 0.030(2) 0.035(3) -0.0037(19) -0.016(2) 0.0056(19)
C5 0.040(2) 0.039(3) 0.042(3) 0.007(2) 0.001(2) 0.0080(19)
C11 0.038(2) 0.033(3) 0.049(3) 0.004(2) 0.003(2) 0.0016(19)
C16 0.038(3) 0.033(3) 0.034(3) 0.0007(17) -0.009(2) -0.0048(16)

loop_
_atom_type_symbol
_atom_type_description
_atom_type_scat_dispersion_real
_atom_type_scat_dispersion_imag
_atom_type_scat_source
C C 0.0181 0.0091 'International Tables Vol C Tables 4.2.6.8 and 6.1.1.4'
H H 0.0000 0.0000 'International Tables Vol C Tables 4.2.6.8 and 6.1.1.4'
I I -0.3257 6.8362 'International Tables Vol C Tables 4.2.6.8 and 6.1.1.4'
N N 0.0311 0.0180 'International Tables Vol C Tables 4.2.6.8 and 6.1.1.4'
O O 0.0492 0.0322 'International Tables Vol C Tables 4.2.6.8 and 6.1.1.4'

loop_
_exptl_crystal_face_index_h
_exptl_crystal_face_index_k
_exptl_crystal_face_index_l
_exptl_crystal_face_perp_dist
-6 3 7 0.0632
-3 -3 -11 0.0833
7 -2 -5 0.0847
8 0 3 0.0494
-5 1 11 0.0646
0 -1 -14 0.0585
0 2 -13 0.0581
-6 -2 9 0.0411
2 -2 13 0.0612
6 2 -7 0.0579
0 4 -9 0.0478
6 3 -4 0.0564
-4 -4 7 0.0325
4 -3 9 0.0445
-2 -5 -1 0.0487
2 5 1 0.0770
6 4 3 0.0688

loop_
_geom_angle_atom_site_label_1
_geom_angle_atom_site_label_2
_geom_angle_atom_site_label_3
_geom_angle
_geom_angle_site_symmetry_1
_geom_angle_site_symmetry_3
_geom_angle_publ_flag
O5 I1 O4 165.34(12) . . ?
C9 I1 O5 82.08(15) . . ?
C9 I1 O4 83.43(15) . . ?
C15 O5 I1 109.9(3) . . ?
C8 O4 I1 110.9(3) . . ?
O1 N1 O2 123.1(4) . . ?
O1 N1 C1 117.8(5) . . ?
O2 N1 C1 119.0(4) . . ?
O8 N2 C20 118.1(5) . . ?
O7 N2 O8 124.0(5) . . ?
O7 N2 C20 117.9(5) . . ?
C10 C9 I1 117.8(3) . . ?
C10 C9 C14 122.7(4) . . ?
C14 C9 I1 119.5(3) . . ?
O5 C15 C16 113.6(4) . . ?
O6 C15 O5 122.3(5) . . ?
O6 C15 C16 124.0(4) . . ?
C18 C17 C22 118.9(4) . . ?
C18 C17 C16 120.0(4) . . ?
C22 C17 C16 121.1(5) . . ?
O4 C8 C7 113.5(4) . . ?
O3 C8 O4 122.6(4) . . ?
O3 C8 C7 123.8(4) . . ?
C20 C21 H21 121.2 . . ?
C20 C21 C22 117.6(4) . . ?
C22 C21 H21 121.2 . . ?
C9 C10 H10 121.2 . . ?
C11 C10 C9 117.6(4) . . ?
C11 C10 H10 121.2 . . ?
C21 C20 N2 118.5(4) . . ?
C21 C20 C19 123.5(4) . . ?
C19 C20 N2 118.1(4) . . ?
C3 C2 H2 120.7 . . ?
C1 C2 H2 120.7 . . ?
C1 C2 C3 118.6(4) . . ?
C9 C14 H14 121.1 . . ?
C13 C14 C9 117.9(4) . . ?
C13 C14 H14 121.1 . . ?
C17 C18 H18 119.4 . . ?
C19 C18 C17 121.2(4) . . ?
C19 C18 H18 119.4 . . ?
C17 C22 H22 119.5 . . ?
C21 C22 C17 120.9(4) . . ?
C21 C22 H22 119.5 . . ?
C3 C4 C7 120.8(5) . . ?
C5 C4 C3 119.2(4) . . ?
C5 C4 C7 120.0(5) . . ?
C1 C6 H6 120.8 . . ?
C1 C6 C5 118.3(5) . . ?
C5 C6 H6 120.8 . . ?
C2 C3 H3 119.7 . . ?
C4 C3 C2 120.6(5) . . ?
C4 C3 H3 119.7 . . ?
C2 C1 N1 120.0(4) . . ?
C2 C1 C6 122.3(4) . . ?
C6 C1 N1 117.7(4) . . ?
C20 C19 C18 117.9(5) . . ?
C20 C19 H19 121.1 . . ?
C18 C19 H19 121.1 . . ?
C8 C7 C4 113.0(4) . . ?
C8 C7 H7A 109.0 . . ?
C8 C7 H7B 109.0 . . ?
C4 C7 H7A 109.0 . . ?
C4 C7 H7B 109.0 . . ?
H7A C7 H7B 107.8 . . ?
C13 C12 H12 119.8 . . ?
C11 C12 H12 119.8 . . ?
C11 C12 C13 120.4(4) . . ?
C14 C13 C12 120.6(4) . . ?
C14 C13 H13 119.7 . . ?
C12 C13 H13 119.7 . . ?
C4 C5 H5 119.5 . . ?
C6 C5 C4 120.9(5) . . ?
C6 C5 H5 119.5 . . ?
C10 C11 H11 119.6 . . ?
C12 C11 C10 120.8(5) . . ?
C12 C11 H11 119.6 . . ?
C15 C16 H16A 108.4 . . ?
C15 C16 H16B 108.4 . . ?
C17 C16 C15 115.5(4) . . ?
C17 C16 H16A 108.4 . . ?
C17 C16 H16B 108.4 . . ?
H16A C16 H16B 107.5 . . ?

loop_
_geom_bond_atom_site_label_1
_geom_bond_atom_site_label_2
_geom_bond_distance
_geom_bond_site_symmetry_2
_geom_bond_publ_flag
I1 O5 2.154(3) . ?
I1 O4 2.157(3) . ?
I1 C9 2.106(4) . ?
O5 C15 1.317(6) . ?
O4 C8 1.310(6) . ?
O3 C8 1.222(6) . ?
O8 N2 1.225(6) . ?
O6 C15 1.219(6) . ?
O7 N2 1.224(6) . ?
O1 N1 1.219(6) . ?
O2 N1 1.221(6) . ?
N1 C1 1.472(6) . ?
N2 C20 1.477(6) . ?
C9 C10 1.383(7) . ?
C9 C14 1.392(6) . ?
C15 C16 1.508(7) . ?
C17 C18 1.389(7) . ?
C17 C22 1.401(7) . ?
C17 C16 1.504(7) . ?
C8 C7 1.514(7) . ?
C21 H21 0.9500 . ?
C21 C20 1.378(7) . ?
C21 C22 1.393(6) . ?
C10 H10 0.9500 . ?
C10 C11 1.379(7) . ?
C20 C19 1.379(7) . ?
C2 H2 0.9500 . ?
C2 C3 1.392(7) . ?
C2 C1 1.374(7) . ?
C14 H14 0.9500 . ?
C14 C13 1.370(7) . ?
C18 H18 0.9500 . ?
C18 C19 1.386(7) . ?
C22 H22 0.9500 . ?
C4 C3 1.389(7) . ?
C4 C7 1.516(6) . ?
C4 C5 1.388(7) . ?
C6 H6 0.9500 . ?
C6 C1 1.383(7) . ?
C6 C5 1.388(7) . ?
C3 H3 0.9500 . ?
C19 H19 0.9500 . ?
C7 H7A 0.9900 . ?
C7 H7B 0.9900 . ?
C12 H12 0.9500 . ?
C12 C13 1.383(7) . ?
C12 C11 1.376(8) . ?
C13 H13 0.9500 . ?
C5 H5 0.9500 . ?
C11 H11 0.9500 . ?
C16 H16A 0.9900 . ?
C16 H16B 0.9900 . ?

loop_
_geom_torsion_atom_site_label_1
_geom_torsion_atom_site_label_2
_geom_torsion_atom_site_label_3
_geom_torsion_atom_site_label_4
_geom_torsion
_geom_torsion_site_symmetry_1
_geom_torsion_site_symmetry_2
_geom_torsion_site_symmetry_3
_geom_torsion_site_symmetry_4
_geom_torsion_publ_flag
I1 O5 C15 O6 -1.0(6) . . . . ?
I1 O5 C15 C16 -176.5(3) . . . . ?
I1 O4 C8 O3 2.9(6) . . . . ?
I1 O4 C8 C7 -178.1(3) . . . . ?
I1 C9 C10 C11 179.4(4) . . . . ?
I1 C9 C14 C13 -179.5(3) . . . . ?
O5 C15 C16 C17 -30.7(7) . . . . ?
O4 C8 C7 C4 165.4(4) . . . . ?
O3 C8 C7 C4 -15.6(7) . . . . ?
O8 N2 C20 C21 -12.3(6) . . . . ?
O8 N2 C20 C19 168.5(4) . . . . ?
O6 C15 C16 C17 153.9(5) . . . . ?
O7 N2 C20 C21 167.4(4) . . . . ?
O7 N2 C20 C19 -11.8(6) . . . . ?
O1 N1 C1 C2 -11.5(7) . . . . ?
O1 N1 C1 C6 169.5(5) . . . . ?
O2 N1 C1 C2 169.6(5) . . . . ?
O2 N1 C1 C6 -9.4(7) . . . . ?
N2 C20 C19 C18 177.4(4) . . . . ?
C9 C10 C11 C12 -0.1(7) . . . . ?
C9 C14 C13 C12 0.3(7) . . . . ?
C17 C18 C19 C20 -0.5(7) . . . . ?
C21 C20 C19 C18 -1.8(7) . . . . ?
C10 C9 C14 C13 -0.9(7) . . . . ?
C20 C21 C22 C17 -0.2(7) . . . . ?
C14 C9 C10 C11 0.9(7) . . . . ?
C18 C17 C22 C21 -1.9(7) . . . . ?
C18 C17 C16 C15 -71.2(6) . . . . ?
C22 C17 C18 C19 2.3(7) . . . . ?
C22 C17 C16 C15 110.5(5) . . . . ?
C22 C21 C20 N2 -177.1(4) . . . . ?
C22 C21 C20 C19 2.1(7) . . . . ?
C3 C2 C1 N1 -178.6(4) . . . . ?
C3 C2 C1 C6 0.3(7) . . . . ?
C3 C4 C7 C8 -106.9(6) . . . . ?
C3 C4 C5 C6 1.3(7) . . . . ?
C1 C2 C3 C4 -0.1(7) . . . . ?
C1 C6 C5 C4 -1.1(7) . . . . ?
C7 C4 C3 C2 178.5(4) . . . . ?
C7 C4 C5 C6 -177.8(5) . . . . ?
C13 C12 C11 C10 -0.4(8) . . . . ?
C5 C4 C3 C2 -0.7(7) . . . . ?
C5 C4 C7 C8 72.3(6) . . . . ?
C5 C6 C1 N1 179.3(4) . . . . ?
C5 C6 C1 C2 0.3(7) . . . . ?
C11 C12 C13 C14 0.4(7) . . . . ?
C16 C17 C18 C19 -176.0(4) . . . . ?
C16 C17 C22 C21 176.4(4) . . . . ?

loop_
_exptl_oxdiff_crystal_face_indexfrac_h
_exptl_oxdiff_crystal_face_indexfrac_k
_exptl_oxdiff_crystal_face_indexfrac_l
_exptl_oxdiff_crystal_face_x
_exptl_oxdiff_crystal_face_y
_exptl_oxdiff_crystal_face_z
-5.7920 2.6120 7.3034 -0.1972 -0.8227 -0.5331
-2.7918 -2.7575 -10.5925 0.1904 0.7937 -0.5778
6.8747 -2.1096 -5.1874 0.1636 0.6829 0.7119
7.6931 0.2113 3.1269 -0.0027 0.0086 1.0000
-5.2217 0.5593 11.0107 0.2602 -0.8773 -0.4033
0.4481 -0.7386 -13.8512 -0.2762 0.9317 -0.2360
0.3379 2.1597 -12.7658 -0.7444 0.6355 -0.2049
-5.8317 -2.0041 8.5692 0.6367 -0.5433 -0.5472
1.6478 -1.9228 12.5230 0.6819 -0.5821 0.4428
6.4663 1.8540 -7.2911 -0.5785 0.4937 0.6494
0.2762 3.9353 -9.3229 -0.9510 0.2814 -0.1281
6.2816 3.0034 -4.1295 -0.6842 0.2023 0.7007
-3.8216 -3.8286 7.3229 0.9009 -0.2665 -0.3427
3.9967 -2.9060 8.9502 0.7311 -0.2164 0.6471
-2.2911 -5.0256 -1.2708 0.8478 0.4048 -0.3427
1.6690 5.1421 1.0153 -0.8707 -0.4157 0.2628
5.6535 3.5482 2.6006 -0.5790 -0.2765 0.7670
